data_2218691
loop_
_publ_author_name
'Liu, Lijun'

_publ_section_title
;
 <i>catena</i>-Poly[[tripyridinenickel(II)]-\m-5-bromoisophthalato]
;
_journal_coeditor_code FJ2127
_journal_issue 7
_journal_name_full 'Acta Crystallographica Section E'
_journal_page_first m974
_journal_paper_doi 10.1107/S1600536808018916
_journal_volume 64
_journal_year 2008
_chemical_formula_iupac '[Ni (C8 H3 Br O4) (C5 H5 N)3]'
_chemical_formula_moiety 'C23 H18 Br N3 Ni O4'
_chemical_formula_sum 'C23 H18 Br N3 Ni O4'
_chemical_formula_weight 539.02
_chemical_name_systematic
;
catena-Poly[[tripyridinenickel(II)]-\m-5-bromoisophthalato]
;
_space_group_IT_number 15
_symmetry_cell_setting monoclinic
_symmetry_space_group_name_Hall '-C 2yc'
_symmetry_space_group_name_H-M 'C 1 2/c 1'
_atom_sites_solution_hydrogens geom
_atom_sites_solution_primary direct
_atom_sites_solution_secondary difmap
_cell_angle_alpha 90.00
_cell_angle_beta 111.504(2)
_cell_angle_gamma 90.00
_cell_formula_units_Z 8
_cell_length_a 19.6621(6)
_cell_length_b 16.0190(6)
_cell_length_c 14.8755(5)
_cell_measurement_reflns_used 9035
_cell_measurement_temperature 296(2)
_cell_measurement_theta_max 28.7
_cell_measurement_theta_min 2.7
_cell_volume 4359.2(3)
_computing_cell_refinement 'SMART (Bruker, 2007)'
_computing_data_collection 'SMART (Bruker, 2007)'
_computing_data_reduction 'SAINT-Plus (Bruker, 2007)'
_computing_molecular_graphics 'SHELXTL (Sheldrick, 2008)'
_computing_publication_material 'SHELXTL (Sheldrick, 2008)'
_computing_structure_refinement 'SHELXL97 (Sheldrick, 2008)'
_computing_structure_solution 'SHELXS97 (Sheldrick, 2008)'
_diffrn_ambient_temperature 296(2)
_diffrn_measured_fraction_theta_full 1.000
_diffrn_measured_fraction_theta_max 1.000
_diffrn_measurement_device_type 'Bruker SMART 1K CCD area-detector'
_diffrn_measurement_method '\f and \w'
_diffrn_radiation_monochromator graphite
_diffrn_radiation_source 'fine-focus sealed tube'
_diffrn_radiation_type MoK\a
_diffrn_radiation_wavelength 0.71073
_diffrn_reflns_av_R_equivalents 0.034
_diffrn_reflns_av_sigmaI/netI 0.029
_diffrn_reflns_limit_h_max 26
_diffrn_reflns_limit_h_min -26
_diffrn_reflns_limit_k_max 21
_diffrn_reflns_limit_k_min -21
_diffrn_reflns_limit_l_max 19
_diffrn_reflns_limit_l_min -19
_diffrn_reflns_number 22727
_diffrn_reflns_theta_full 28.29
_diffrn_reflns_theta_max 28.3
_diffrn_reflns_theta_min 2.0
_diffrn_standards_decay_% 0
_diffrn_standards_interval_count 0
_diffrn_standards_number 0
_exptl_absorpt_coefficient_mu 2.759
_exptl_absorpt_correction_T_max 0.809
_exptl_absorpt_correction_T_min 0.582
_exptl_absorpt_correction_type multi-scan
_exptl_absorpt_process_details '(SADABS; Sheldrick, 1996)'
_exptl_crystal_colour green
_exptl_crystal_density_diffrn 1.643
_exptl_crystal_density_method 'not measured'
_exptl_crystal_description plate
_exptl_crystal_F_000 2176
_exptl_crystal_size_max 0.22
_exptl_crystal_size_mid 0.20
_exptl_crystal_size_min 0.08
_refine_diff_density_max 0.65
_refine_diff_density_min -0.34
_refine_ls_goodness_of_fit_ref 1.049
_refine_ls_hydrogen_treatment constr
_refine_ls_matrix_type full
_refine_ls_number_parameters 289
_refine_ls_number_reflns 5402
_refine_ls_number_restraints 0
_refine_ls_restrained_S_all 1.049
_refine_ls_R_factor_all 0.050
_refine_ls_R_factor_gt 0.036
_refine_ls_shift/su_max 0.000
_refine_ls_shift/su_mean 0.000
_refine_ls_structure_factor_coef Fsqd
_refine_ls_weighting_details 'calc w=1/[\s^2^(Fo^2^)+(0.0529P)^2^+2.0236P] where P=(Fo^2^+2Fc^2^)/3'
_refine_ls_weighting_scheme calc
_refine_ls_wR_factor_gt 0.090
_refine_ls_wR_factor_ref 0.096
_reflns_number_gt 4195
_reflns_number_total 5402
_reflns_threshold_expression I>2\s(I)
_cod_data_source_file fj2127.cif
_cod_data_source_block I
_cod_original_sg_symbol_H-M 'C 2/c'
_cod_database_code 2218691
_cod_database_fobs_code 2218691

loop_
_symmetry_equiv_pos_as_xyz
'x, y, z'
'-x, y, -z+1/2'
'x+1/2, y+1/2, z'
'-x+1/2, y+1/2, -z+1/2'
'-x, -y, -z'
'x, -y, z-1/2'
'-x+1/2, -y+1/2, -z'
'x+1/2, -y+1/2, z-1/2'

loop_
_atom_site_type_symbol
_atom_site_label
_atom_site_fract_x
_atom_site_fract_y
_atom_site_fract_z
_atom_site_U_iso_or_equiv
_atom_site_adp_type
_atom_site_calc_flag
_atom_site_refinement_flags
_atom_site_occupancy
Br Br1 1.104271(13) 1.027190(17) 0.93289(2) 0.04600(10) Uani d . 1
Ni Ni1 0.833627(16) 0.667412(18) 0.78863(2) 0.03305(10) Uani d . 1
O O1 0.92550(9) 0.75627(10) 0.83248(13) 0.0385(4) Uani d . 1
N N1 0.83251(11) 0.66980(12) 0.93619(15) 0.0352(4) Uani d . 1
C C1 0.87970(13) 0.81533(14) 0.80832(16) 0.0313(5) Uani d . 1
O O2 0.81214(9) 0.80030(10) 0.77426(13) 0.0386(4) Uani d . 1
N N2 0.90493(11) 0.56123(12) 0.82571(14) 0.0333(4) Uani d . 1
C C2 0.82483(13) 1.12204(14) 0.78305(16) 0.0314(5) Uani d . 1
O O3 0.75769(9) 1.09924(11) 0.75262(12) 0.0396(4) Uani d . 1
N N3 0.83124(11) 0.66766(12) 0.63935(15) 0.0351(4) Uani d . 1
C C3 0.87912(12) 1.05099(14) 0.81091(16) 0.0282(4) Uani d . 1
O O4 0.84705(11) 1.19426(11) 0.79268(15) 0.0487(5) Uani d . 1
C C4 0.95349(12) 1.06846(14) 0.85107(16) 0.0309(5) Uani d . 1
H H4 0.9698 1.1234 0.8609 0.037 Uiso calc R 1
C C5 1.00279(12) 1.00317(15) 0.87614(16) 0.0311(5) Uani d . 1
C C6 0.98030(12) 0.92097(14) 0.86223(17) 0.0318(5) Uani d . 1
H H6 1.0143 0.8778 0.8796 0.038 Uiso calc R 1
C C7 0.90594(12) 0.90378(13) 0.82181(16) 0.0291(5) Uani d . 1
C C8 0.85606(13) 0.96895(14) 0.79651(16) 0.0298(5) Uani d . 1
H H8 0.8063 0.9572 0.7694 0.036 Uiso calc R 1
C C9 0.85644(15) 0.73386(16) 0.99719(19) 0.0425(6) Uani d . 1
H H9 0.8809 0.7770 0.9799 0.051 Uiso calc R 1
C C10 0.79950(15) 0.60768(16) 0.9655(2) 0.0426(6) Uani d . 1
H H10 0.7834 0.5614 0.9256 0.051 Uiso calc R 1
C C11 0.84689(16) 0.73964(17) 1.0846(2) 0.0467(6) Uani d . 1
H H11 0.8646 0.7855 1.1247 0.056 Uiso calc R 1
C C12 0.78831(15) 0.60906(19) 1.0510(2) 0.0481(7) Uani d . 1
H H12 0.7655 0.5644 1.0684 0.058 Uiso calc R 1
C C13 0.81117(16) 0.67711(18) 1.1112(2) 0.0479(7) Uani d . 1
H H13 0.8025 0.6803 1.1685 0.058 Uiso calc R 1
C C14 0.97593(15) 0.57400(17) 0.8668(2) 0.0509(7) Uani d . 1
H H14 0.9924 0.6288 0.8794 0.061 Uiso calc R 1
C C15 0.88262(15) 0.48241(16) 0.8088(2) 0.0452(6) Uani d . 1
H H15 0.8328 0.4721 0.7791 0.054 Uiso calc R 1
C C16 1.02719(16) 0.5108(2) 0.8921(3) 0.0647(9) Uani d . 1
H H16 1.0768 0.5228 0.9200 0.078 Uiso calc R 1
C C17 0.92961(17) 0.41524(17) 0.8331(2) 0.0520(7) Uani d . 1
H H17 0.9118 0.3609 0.8213 0.062 Uiso calc R 1
C C18 1.00334(17) 0.43030(19) 0.8752(2) 0.0569(8) Uani d . 1
H H18 1.0365 0.3863 0.8918 0.068 Uiso calc R 1
C C19 0.77634(15) 0.63156(16) 0.56745(19) 0.0419(6) Uani d . 1
H H19 0.7427 0.6000 0.5835 0.050 Uiso calc R 1
C C20 0.87919(15) 0.71115(17) 0.6137(2) 0.0434(6) Uani d . 1
H H20 0.9185 0.7359 0.6621 0.052 Uiso calc R 1
C C21 0.76665(16) 0.63834(18) 0.4714(2) 0.0478(7) Uani d . 1
H H21 0.7276 0.6118 0.4244 0.057 Uiso calc R 1
C C22 0.87340(17) 0.72126(19) 0.5186(2) 0.0504(7) Uani d . 1
H H22 0.9080 0.7522 0.5040 0.061 Uiso calc R 1
C C23 0.81539(16) 0.68473(18) 0.4458(2) 0.0488(7) Uani d . 1
H H23 0.8096 0.6914 0.3813 0.059 Uiso calc R 1

loop_
_atom_site_aniso_label
_atom_site_aniso_U_11
_atom_site_aniso_U_22
_atom_site_aniso_U_33
_atom_site_aniso_U_12
_atom_site_aniso_U_13
_atom_site_aniso_U_23
Br1 0.02529(13) 0.04761(17) 0.05865(18) -0.00510(11) 0.00777(11) -0.00334(12)
Ni1 0.02778(16) 0.02420(15) 0.04311(19) -0.00138(11) 0.00821(13) -0.00097(12)
O1 0.0380(9) 0.0225(8) 0.0521(10) 0.0005(7) 0.0130(8) -0.0004(7)
N1 0.0341(11) 0.0288(10) 0.0404(11) 0.0037(8) 0.0107(9) -0.0003(8)
C1 0.0334(12) 0.0258(11) 0.0337(12) -0.0037(9) 0.0113(10) 0.0000(9)
O2 0.0331(9) 0.0283(8) 0.0503(10) -0.0051(7) 0.0103(8) -0.0015(7)
N2 0.0304(10) 0.0277(9) 0.0387(11) 0.0032(8) 0.0091(8) 0.0007(8)
C2 0.0350(12) 0.0280(11) 0.0306(11) 0.0075(9) 0.0114(10) 0.0030(9)
O3 0.0276(9) 0.0359(9) 0.0488(10) 0.0089(7) 0.0063(7) 0.0004(8)
N3 0.0340(11) 0.0285(10) 0.0404(11) 0.0035(8) 0.0109(9) 0.0002(8)
C3 0.0281(11) 0.0254(10) 0.0312(11) 0.0016(8) 0.0108(9) 0.0001(9)
O4 0.0485(11) 0.0266(9) 0.0697(13) 0.0064(8) 0.0203(10) 0.0038(8)
C4 0.0316(12) 0.0230(10) 0.0371(12) -0.0023(9) 0.0116(10) -0.0016(9)
C5 0.0215(10) 0.0338(11) 0.0343(12) -0.0012(9) 0.0061(9) -0.0003(9)
C6 0.0267(11) 0.0272(11) 0.0384(12) 0.0050(9) 0.0084(9) 0.0016(9)
C7 0.0300(11) 0.0242(10) 0.0324(11) 0.0006(9) 0.0107(9) 0.0006(9)
C8 0.0257(11) 0.0272(11) 0.0350(12) -0.0004(9) 0.0094(9) 0.0011(9)
C9 0.0464(15) 0.0333(13) 0.0454(15) 0.0002(11) 0.0140(12) -0.0009(11)
C10 0.0405(14) 0.0361(13) 0.0466(15) -0.0023(11) 0.0105(11) 0.0017(11)
C11 0.0585(17) 0.0363(14) 0.0412(14) 0.0086(13) 0.0136(13) -0.0008(11)
C12 0.0406(15) 0.0534(16) 0.0490(16) 0.0000(13) 0.0149(12) 0.0109(13)
C13 0.0452(15) 0.0554(17) 0.0435(15) 0.0153(13) 0.0166(12) 0.0060(13)
C14 0.0346(14) 0.0347(14) 0.074(2) 0.0021(11) 0.0089(13) 0.0009(13)
C15 0.0343(13) 0.0351(13) 0.0604(17) 0.0018(11) 0.0107(12) -0.0027(12)
C16 0.0293(14) 0.0547(19) 0.097(3) 0.0095(13) 0.0075(16) 0.0062(18)
C17 0.0551(18) 0.0295(13) 0.0676(19) 0.0070(12) 0.0177(15) -0.0009(13)
C18 0.0523(18) 0.0429(16) 0.071(2) 0.0222(14) 0.0174(15) 0.0094(14)
C19 0.0419(14) 0.0368(13) 0.0467(15) -0.0030(11) 0.0157(12) -0.0055(11)
C20 0.0361(13) 0.0458(15) 0.0473(15) -0.0007(11) 0.0140(12) -0.0021(12)
C21 0.0442(16) 0.0507(16) 0.0422(15) 0.0023(13) 0.0082(12) -0.0080(12)
C22 0.0504(17) 0.0507(16) 0.0545(17) -0.0018(13) 0.0244(14) 0.0044(14)
C23 0.0555(17) 0.0479(16) 0.0425(15) 0.0132(13) 0.0172(13) 0.0035(12)

loop_
_atom_type_symbol
_atom_type_description
_atom_type_scat_dispersion_real
_atom_type_scat_dispersion_imag
_atom_type_scat_source
C C 0.0033 0.0016 'International Tables Vol C Tables 4.2.6.8 and 6.1.1.4'
H H 0.0000 0.0000 'International Tables Vol C Tables 4.2.6.8 and 6.1.1.4'
N N 0.0061 0.0033 'International Tables Vol C Tables 4.2.6.8 and 6.1.1.4'
O O 0.0106 0.0060 'International Tables Vol C Tables 4.2.6.8 and 6.1.1.4'
Ni Ni 0.3393 1.1124 'International Tables Vol C Tables 4.2.6.8 and 6.1.1.4'
Br Br -0.2901 2.4595 'International Tables Vol C Tables 4.2.6.8 and 6.1.1.4'

loop_
_geom_angle_atom_site_label_1
_geom_angle_atom_site_label_2
_geom_angle_atom_site_label_3
_geom_angle_site_symmetry_1
_geom_angle_site_symmetry_3
_geom_angle
_geom_angle_publ_flag
O3 Ni1 N2 4_646 . 94.29(7) ?
O3 Ni1 O2 4_646 . 112.73(7) ?
N2 Ni1 O2 . . 152.98(7) y
O3 Ni1 O1 4_646 . 172.84(7) ?
N2 Ni1 O1 . . 92.78(7) y
O2 Ni1 O1 . . 60.20(6) y
O3 Ni1 N1 4_646 . 88.82(7) ?
N2 Ni1 N1 . . 90.11(7) y
O2 Ni1 N1 . . 90.48(7) y
O1 Ni1 N1 . . 90.02(7) y
O3 Ni1 N3 4_646 . 90.39(7) ?
N2 Ni1 N3 . . 91.78(7) y
O2 Ni1 N3 . . 88.13(7) y
O1 Ni1 N3 . . 90.54(7) y
N1 Ni1 N3 . . 178.00(7) y
C1 O1 Ni1 . . 88.74(14) ?
C9 N1 C10 . . 116.1(2) ?
C9 N1 Ni1 . . 124.07(17) ?
C10 N1 Ni1 . . 119.51(17) ?
O2 C1 O1 . . 120.5(2) ?
O2 C1 C7 . . 119.7(2) ?
O1 C1 C7 . . 119.7(2) ?
C1 O2 Ni1 . . 90.54(14) ?
C14 N2 C15 . . 117.1(2) ?
C14 N2 Ni1 . . 118.52(17) ?
C15 N2 Ni1 . . 124.42(17) ?
O4 C2 O3 . . 125.9(2) ?
O4 C2 C3 . . 119.5(2) ?
O3 C2 C3 . . 114.5(2) ?
C2 O3 Ni1 . 4_656 130.29(15) ?
C20 N3 C19 . . 116.3(2) ?
C20 N3 Ni1 . . 122.15(17) ?
C19 N3 Ni1 . . 121.10(17) ?
C8 C3 C4 . . 119.5(2) ?
C8 C3 C2 . . 121.0(2) ?
C4 C3 C2 . . 119.5(2) ?
C5 C4 C3 . . 119.2(2) ?
C5 C4 H4 . . 120.4 ?
C3 C4 H4 . . 120.4 ?
C6 C5 C4 . . 121.8(2) ?
C6 C5 Br1 . . 119.11(17) ?
C4 C5 Br1 . . 119.06(17) ?
C5 C6 C7 . . 118.8(2) ?
C5 C6 H6 . . 120.6 ?
C7 C6 H6 . . 120.6 ?
C8 C7 C6 . . 119.7(2) ?
C8 C7 C1 . . 120.1(2) ?
C6 C7 C1 . . 120.1(2) ?
C3 C8 C7 . . 121.0(2) ?
C3 C8 H8 . . 119.5 ?
C7 C8 H8 . . 119.5 ?
N1 C9 C11 . . 123.7(3) ?
N1 C9 H9 . . 118.2 ?
C11 C9 H9 . . 118.2 ?
N1 C10 C12 . . 123.4(3) ?
N1 C10 H10 . . 118.3 ?
C12 C10 H10 . . 118.3 ?
C13 C11 C9 . . 119.1(3) ?
C13 C11 H11 . . 120.5 ?
C9 C11 H11 . . 120.5 ?
C10 C12 C13 . . 119.4(3) ?
C10 C12 H12 . . 120.3 ?
C13 C12 H12 . . 120.3 ?
C11 C13 C12 . . 118.3(3) ?
C11 C13 H13 . . 120.9 ?
C12 C13 H13 . . 120.9 ?
N2 C14 C16 . . 123.8(3) ?
N2 C14 H14 . . 118.1 ?
C16 C14 H14 . . 118.1 ?
N2 C15 C17 . . 123.3(3) ?
N2 C15 H15 . . 118.4 ?
C17 C15 H15 . . 118.4 ?
C18 C16 C14 . . 118.4(3) ?
C18 C16 H16 . . 120.8 ?
C14 C16 H16 . . 120.8 ?
C18 C17 C15 . . 118.5(3) ?
C18 C17 H17 . . 120.8 ?
C15 C17 H17 . . 120.8 ?
C16 C18 C17 . . 119.0(3) ?
C16 C18 H18 . . 120.5 ?
C17 C18 H18 . . 120.5 ?
N3 C19 C21 . . 124.0(3) ?
N3 C19 H19 . . 118.0 ?
C21 C19 H19 . . 118.0 ?
N3 C20 C22 . . 123.4(3) ?
N3 C20 H20 . . 118.3 ?
C22 C20 H20 . . 118.3 ?
C23 C21 C19 . . 119.1(3) ?
C23 C21 H21 . . 120.4 ?
C19 C21 H21 . . 120.4 ?
C23 C22 C20 . . 119.1(3) ?
C23 C22 H22 . . 120.5 ?
C20 C22 H22 . . 120.5 ?
C21 C23 C22 . . 118.1(3) ?
C21 C23 H23 . . 120.9 ?
C22 C23 H23 . . 121.0 ?

loop_
_geom_bond_atom_site_label_1
_geom_bond_atom_site_label_2
_geom_bond_site_symmetry_2
_geom_bond_distance
_geom_bond_publ_flag
Br1 C5 . 1.899(2) y
Ni1 O3 4_646 1.9963(16) ?
Ni1 N2 . 2.1439(19) y
Ni1 O2 . 2.1655(17) y
Ni1 O1 . 2.2024(17) y
Ni1 N1 . 2.204(2) ?
Ni1 N3 . 2.204(2) ?
O1 C1 . 1.264(3) ?
N1 C9 . 1.336(3) ?
N1 C10 . 1.345(3) ?
C1 O2 . 1.259(3) ?
C1 C7 . 1.496(3) ?
N2 C14 . 1.318(3) ?
N2 C15 . 1.330(3) ?
C2 O4 . 1.226(3) ?
C2 O3 . 1.282(3) ?
C2 C3 . 1.511(3) ?
O3 Ni1 4_656 1.9962(16) ?
N3 C20 . 1.335(3) ?
N3 C19 . 1.341(3) ?
C3 C8 . 1.381(3) ?
C3 C4 . 1.390(3) ?
C4 C5 . 1.381(3) ?
C4 H4 . 0.9300 ?
C5 C6 . 1.380(3) ?
C6 C7 . 1.390(3) ?
C6 H6 . 0.9300 ?
C7 C8 . 1.387(3) ?
C8 H8 . 0.9300 ?
C9 C11 . 1.384(4) ?
C9 H9 . 0.9300 ?
C10 C12 . 1.368(4) ?
C10 H10 . 0.9300 ?
C11 C13 . 1.362(4) ?
C11 H11 . 0.9300 ?
C12 C13 . 1.377(4) ?
C12 H12 . 0.9300 ?
C13 H13 . 0.9300 ?
C14 C16 . 1.380(4) ?
C14 H14 . 0.9300 ?
C15 C17 . 1.377(4) ?
C15 H15 . 0.9300 ?
C16 C18 . 1.363(5) ?
C16 H16 . 0.9300 ?
C17 C18 . 1.373(4) ?
C17 H17 . 0.9300 ?
C18 H18 . 0.9300 ?
C19 C21 . 1.375(4) ?
C19 H19 . 0.9300 ?
C20 C22 . 1.386(4) ?
C20 H20 . 0.9300 ?
C21 C23 . 1.372(4) ?
C21 H21 . 0.9300 ?
C22 C23 . 1.383(4) ?
C22 H22 . 0.9300 ?
C23 H23 . 0.9300 ?

loop_
_geom_torsion_atom_site_label_1
_geom_torsion_atom_site_label_2
_geom_torsion_atom_site_label_3
_geom_torsion_atom_site_label_4
_geom_torsion_site_symmetry_1
_geom_torsion_site_symmetry_4
_geom_torsion
N2 Ni1 O1 C1 . . 179.66(14)
O2 Ni1 O1 C1 . . 0.32(13)
N1 Ni1 O1 C1 . . -90.23(14)
N3 Ni1 O1 C1 . . 87.85(14)
O3 Ni1 N1 C9 4_646 . -146.9(2)
N2 Ni1 N1 C9 . . 118.8(2)
O2 Ni1 N1 C9 . . -34.2(2)
O1 Ni1 N1 C9 . . 26.0(2)
O3 Ni1 N1 C10 4_646 . 26.11(19)
N2 Ni1 N1 C10 . . -68.18(19)
O2 Ni1 N1 C10 . . 138.84(19)
O1 Ni1 N1 C10 . . -160.96(18)
Ni1 O1 C1 O2 . . -0.5(2)
Ni1 O1 C1 C7 . . 178.45(19)
O1 C1 O2 Ni1 . . 0.6(2)
C7 C1 O2 Ni1 . . -178.44(19)
O3 Ni1 O2 C1 4_646 . 178.35(13)
N2 Ni1 O2 C1 . . -1.8(2)
O1 Ni1 O2 C1 . . -0.32(13)
N1 Ni1 O2 C1 . . 89.43(14)
N3 Ni1 O2 C1 . . -92.01(14)
O3 Ni1 N2 C14 4_646 . -174.3(2)
O2 Ni1 N2 C14 . . 5.8(3)
O1 Ni1 N2 C14 . . 4.6(2)
N1 Ni1 N2 C14 . . -85.5(2)
N3 Ni1 N2 C14 . . 95.2(2)
O3 Ni1 N2 C15 4_646 . 6.8(2)
O2 Ni1 N2 C15 . . -173.11(19)
O1 Ni1 N2 C15 . . -174.4(2)
N1 Ni1 N2 C15 . . 95.6(2)
N3 Ni1 N2 C15 . . -83.7(2)
O4 C2 O3 Ni1 . 4_656 -0.5(4)
C3 C2 O3 Ni1 . 4_656 177.90(14)
O3 Ni1 N3 C20 4_646 . 175.21(19)
N2 Ni1 N3 C20 . . -90.49(19)
O2 Ni1 N3 C20 . . 62.47(19)
O1 Ni1 N3 C20 . . 2.31(19)
O3 Ni1 N3 C19 4_646 . 2.84(19)
N2 Ni1 N3 C19 . . 97.14(19)
O2 Ni1 N3 C19 . . -109.90(19)
O1 Ni1 N3 C19 . . -170.06(18)
O4 C2 C3 C8 . . -176.7(2)
O3 C2 C3 C8 . . 4.8(3)
O4 C2 C3 C4 . . 2.8(3)
O3 C2 C3 C4 . . -175.6(2)
C8 C3 C4 C5 . . -0.3(3)
C2 C3 C4 C5 . . -179.8(2)
C3 C4 C5 C6 . . 0.1(4)
C3 C4 C5 Br1 . . -179.01(17)
C4 C5 C6 C7 . . 0.0(4)
Br1 C5 C6 C7 . . 179.19(17)
C5 C6 C7 C8 . . -0.1(3)
C5 C6 C7 C1 . . -178.3(2)
O2 C1 C7 C8 . . -0.3(3)
O1 C1 C7 C8 . . -179.3(2)
O2 C1 C7 C6 . . 177.9(2)
O1 C1 C7 C6 . . -1.1(3)
C4 C3 C8 C7 . . 0.2(3)
C2 C3 C8 C7 . . 179.8(2)
C6 C7 C8 C3 . . 0.0(3)
C1 C7 C8 C3 . . 178.2(2)
C10 N1 C9 C11 . . -2.0(4)
Ni1 N1 C9 C11 . . 171.2(2)
C9 N1 C10 C12 . . 1.8(4)
Ni1 N1 C10 C12 . . -171.7(2)
N1 C9 C11 C13 . . 0.0(4)
N1 C10 C12 C13 . . 0.4(4)
C9 C11 C13 C12 . . 2.3(4)
C10 C12 C13 C11 . . -2.5(4)
C15 N2 C14 C16 . . 0.3(5)
Ni1 N2 C14 C16 . . -178.7(3)
C14 N2 C15 C17 . . 0.9(4)
Ni1 N2 C15 C17 . . 179.8(2)
N2 C14 C16 C18 . . -1.0(6)
N2 C15 C17 C18 . . -1.3(5)
C14 C16 C18 C17 . . 0.5(5)
C15 C17 C18 C16 . . 0.6(5)
C20 N3 C19 C21 . . -1.2(4)
Ni1 N3 C19 C21 . . 171.5(2)
C19 N3 C20 C22 . . 1.4(4)
Ni1 N3 C20 C22 . . -171.3(2)
N3 C19 C21 C23 . . -0.1(4)
N3 C20 C22 C23 . . -0.1(4)
C19 C21 C23 C22 . . 1.4(4)
C20 C22 C23 C21 . . -1.3(4)
